data_4061905
_journal_name_full Organometallics
_journal_year 2003
_chemical_formula_sum 'C39 H42 B Cl2 N6 O0 Rh'
_chemical_formula_weight 779.41
_space_group_IT_number 2
_symmetry_cell_setting triclinic
_symmetry_space_group_name_Hall '-P 1'
_symmetry_space_group_name_H-M 'P -1'
_cell_angle_alpha 107.272(14)
_cell_angle_beta 96.892(13)
_cell_angle_gamma 113.646(13)
_cell_formula_units_Z 2
_cell_length_a 12.872(2)
_cell_length_b 12.906(2)
_cell_length_c 12.9910(19)
_cell_measurement_temperature 100(2)
_cell_volume 1816.0(5)
_diffrn_ambient_temperature 100(2)
_exptl_crystal_density_diffrn 1.425
_cod_depositor_comments
;
The following automatic conversions were performed:
'_symmetry_cell_setting' value 'Triclinic' changed to 'triclinic'
according to '/home/saulius/struct/CIF-dictionaries/cif_core.dic'
dictionary named 'cif_core.dic' version 2.4.1 from 2010-06-29.

Automatic conversion script
Id: cif_fix_enum 1527 2010-12-29 10:47:43Z saulius 
;
_cod_database_code 4061905

loop_
_symmetry_equiv_pos_as_xyz
'x, y, z'
'-x, -y, -z'

loop_
_atom_site_label
_atom_site_type_symbol
_atom_site_fract_x
_atom_site_fract_y
_atom_site_fract_z
_atom_site_U_iso_or_equiv
_atom_site_adp_type
_atom_site_occupancy
_atom_site_calc_flag
_atom_site_refinement_flags
_atom_site_disorder_assembly
_atom_site_disorder_group
Rh1 Rh 0.36949(2) -0.01497(2) 0.243865(19) 0.01343(7) Uani 1 d . . .
N1 N 0.26148(18) -0.08786(19) 0.33904(18) 0.0116(5) Uani 1 d . . .
N2 N 0.19361(18) -0.21262(19) 0.29772(18) 0.0117(5) Uani 1 d . . .
N3 N 0.13018(19) -0.21421(19) 0.10593(18) 0.0124(5) Uani 1 d . . .
N4 N 0.20709(18) -0.09469(19) 0.12350(18) 0.0122(5) Uani 1 d . . .
N5 N 0.26647(19) -0.30750(19) 0.14193(18) 0.0128(5) Uani 1 d . . .
N6 N 0.33376(19) -0.32098(19) 0.22291(19) 0.0146(5) Uani 1 d . . .
C1 C 0.2953(3) 0.0922(3) 0.5021(3) 0.0184(7) Uani 1 d . . .
H1A H 0.318(2) 0.133(2) 0.453(2) 0.017(8) Uiso 1 d . . .
H1B H 0.358(2) 0.120(2) 0.563(2) 0.010(7) Uiso 1 d . . .
H1C H 0.235(3) 0.112(2) 0.529(2) 0.025(8) Uiso 1 d . . .
C2 C 0.2448(2) -0.0424(2) 0.4396(2) 0.0133(6) Uani 1 d . . .
C3 C 0.1692(2) -0.1387(3) 0.4653(2) 0.0156(6) Uani 1 d . . .
H3A H 0.143(2) -0.133(2) 0.529(2) 0.011(7) Uiso 1 d . . .
C4 C 0.1380(2) -0.2446(2) 0.3746(2) 0.0141(6) Uani 1 d . . .
C5 C 0.0648(2) -0.3735(2) 0.3590(2) 0.0149(6) Uani 1 d . . .
C6 C -0.0391(3) -0.4068(3) 0.3925(2) 0.0198(7) Uani 1 d . . .
H6A H -0.064(2) -0.349(2) 0.423(2) 0.019(8) Uiso 1 d . . .
C7 C -0.1060(3) -0.5270(3) 0.3818(3) 0.0238(7) Uani 1 d . . .
H7A H -0.178(3) -0.546(3) 0.410(2) 0.038(9) Uiso 1 d . . .
C8 C -0.0701(3) -0.6142(3) 0.3382(3) 0.0248(7) Uani 1 d . . .
H8A H -0.115(2) -0.694(3) 0.333(2) 0.022(8) Uiso 1 d . . .
C9 C 0.0323(3) -0.5831(3) 0.3047(3) 0.0239(7) Uani 1 d . . .
H9A H 0.058(2) -0.643(3) 0.273(2) 0.026(8) Uiso 1 d . . .
C10 C 0.1001(3) -0.4628(3) 0.3156(2) 0.0199(7) Uani 1 d . . .
H10A H 0.172(2) -0.443(2) 0.294(2) 0.012(7) Uiso 1 d . . .
C11 C -0.0732(3) -0.3768(3) -0.0092(3) 0.0198(7) Uani 1 d . . .
H11A H -0.051(2) -0.443(3) -0.039(2) 0.023(8) Uiso 1 d . . .
H11B H -0.133(2) -0.384(2) -0.069(2) 0.021(8) Uiso 1 d . . .
H11C H -0.105(2) -0.386(2) 0.051(3) 0.028(9) Uiso 1 d . . .
C12 C 0.0290(2) -0.2529(2) 0.0272(2) 0.0130(6) Uani 1 d . . .
C13 C 0.0407(2) -0.1583(2) -0.0069(2) 0.0147(6) Uani 1 d . . .
H13A H -0.015(2) -0.157(2) -0.057(2) 0.011(7) Uiso 1 d . . .
C14 C 0.1519(2) -0.0607(2) 0.0563(2) 0.0120(6) Uani 1 d . . .
C15 C 0.2043(2) 0.0652(2) 0.0570(2) 0.0137(6) Uani 1 d . . .
C16 C 0.2087(2) 0.0836(3) -0.0422(2) 0.0165(6) Uani 1 d . . .
H16A H 0.177(2) 0.013(2) -0.114(2) 0.009(7) Uiso 1 d . . .
C17 C 0.2607(3) 0.2015(3) -0.0420(3) 0.0241(7) Uani 1 d . . .
H17A H 0.260(2) 0.214(2) -0.112(2) 0.026(8) Uiso 1 d . . .
C18 C 0.3058(3) 0.3007(3) 0.0583(3) 0.0256(8) Uani 1 d . . .
H18A H 0.339(2) 0.379(3) 0.055(2) 0.025(8) Uiso 1 d . . .
C19 C 0.2997(3) 0.2840(3) 0.1575(3) 0.0247(7) Uani 1 d . . .
H19A H 0.334(2) 0.353(3) 0.229(2) 0.028(9) Uiso 1 d . . .
C20 C 0.2487(3) 0.1665(3) 0.1577(3) 0.0188(7) Uani 1 d . . .
H20A H 0.247(2) 0.155(2) 0.227(2) 0.006(7) Uiso 1 d . . .
C21 C 0.2321(3) -0.3402(3) -0.0630(3) 0.0216(7) Uani 1 d . . .
H21A H 0.235(2) -0.261(2) -0.057(2) 0.015(7) Uiso 1 d . . .
H21B H 0.144(3) -0.403(3) -0.093(3) 0.042(10) Uiso 1 d . . .
H21C H 0.268(2) -0.358(3) -0.119(2) 0.027(9) Uiso 1 d . . .
C22 C 0.2934(2) -0.3399(2) 0.0428(2) 0.0150(6) Uani 1 d . . .
C23 C 0.3821(3) -0.3719(3) 0.0606(3) 0.0183(6) Uani 1 d . . .
H23A H 0.418(2) -0.394(2) 0.010(2) 0.010(7) Uiso 1 d . . .
C24 C 0.4044(2) -0.3590(2) 0.1733(2) 0.0148(6) Uani 1 d . . .
C25 C 0.4884(2) -0.3822(2) 0.2393(2) 0.0154(6) Uani 1 d . . .
C26 C 0.5768(3) -0.4022(3) 0.1987(3) 0.0230(7) Uani 1 d . . .
H26A H 0.581(2) -0.401(2) 0.128(2) 0.025(9) Uiso 1 d . . .
C27 C 0.6551(3) -0.4242(3) 0.2614(3) 0.0295(8) Uani 1 d . . .
H27A H 0.716(3) -0.440(3) 0.230(2) 0.037(9) Uiso 1 d . . .
C28 C 0.6468(3) -0.4257(3) 0.3659(3) 0.0304(8) Uani 1 d . . .
H28A H 0.701(3) -0.438(3) 0.407(3) 0.033(9) Uiso 1 d . . .
C29 C 0.5596(3) -0.4053(3) 0.4078(3) 0.0252(7) Uani 1 d . . .
H29A H 0.554(2) -0.405(3) 0.482(2) 0.031(9) Uiso 1 d . . .
C30 C 0.4811(3) -0.3843(3) 0.3445(3) 0.0185(7) Uani 1 d . . .
H30A H 0.422(2) -0.373(2) 0.374(2) 0.016(8) Uiso 1 d . . .
C31 C 0.4649(3) -0.0052(3) 0.1205(2) 0.0169(6) Uani 1 d . . .
H31A H 0.404(2) -0.056(2) 0.050(2) 0.009(7) Uiso 1 d . . .
C32 C 0.4786(2) 0.1109(3) 0.1768(2) 0.0169(6) Uani 1 d . . .
H32A H 0.429(2) 0.135(2) 0.141(2) 0.015(7) Uiso 1 d . . .
C33 C 0.5925(3) 0.2125(3) 0.2648(3) 0.0261(8) Uani 1 d . . .
H33A H 0.665(3) 0.201(3) 0.244(3) 0.058(11) Uiso 1 d . . .
H33B H 0.601(2) 0.291(3) 0.263(2) 0.030(9) Uiso 1 d . . .
C34 C 0.5926(3) 0.2165(3) 0.3831(3) 0.0263(8) Uani 1 d . . .
H34A H 0.669(2) 0.253(2) 0.429(2) 0.019(8) Uiso 1 d . . .
H34B H 0.559(3) 0.275(3) 0.413(3) 0.040(10) Uiso 1 d . . .
C35 C 0.5188(2) 0.0931(3) 0.3866(2) 0.0190(7) Uani 1 d . . .
H35A H 0.492(2) 0.096(2) 0.452(2) 0.005(6) Uiso 1 d . . .
C36 C 0.5218(2) -0.0142(3) 0.3293(2) 0.0187(7) Uani 1 d . . .
H36A H 0.490(2) -0.077(2) 0.356(2) 0.012(7) Uiso 1 d . . .
C37 C 0.6066(3) -0.0219(3) 0.2592(3) 0.0245(7) Uani 1 d . . .
H37A H 0.626(3) -0.085(3) 0.261(3) 0.048(11) Uiso 1 d . . .
H37B H 0.678(3) 0.052(3) 0.290(2) 0.033(9) Uiso 1 d . . .
C38 C 0.5562(3) -0.0480(3) 0.1367(3) 0.0256(7) Uani 1 d . . .
H38A H 0.620(3) -0.011(3) 0.106(2) 0.032(9) Uiso 1 d . . .
H38B H 0.518(3) -0.141(3) 0.097(3) 0.057(11) Uiso 1 d . . .
B1 B 0.1611(3) -0.2869(3) 0.1701(3) 0.0136(7) Uani 1 d . . .
H10B H 0.0793(19) -0.375(2) 0.1470(18) 0.001(6) Uiso 1 d . . .
Cl1 Cl 0.90753(8) -0.13442(10) 0.31949(8) 0.0514(3) Uani 1 d . . .
Cl2 Cl 1.03013(8) 0.11695(9) 0.33036(8) 0.0496(3) Uani 1 d . . .
C39 C 1.0147(3) -0.0333(4) 0.2752(3) 0.0350(9) Uani 1 d . . .
H39A H 0.986(2) -0.068(3) 0.193(3) 0.031(9) Uiso 1 d . . .
H39B H 1.089(3) -0.027(3) 0.304(3) 0.041(10) Uiso 1 d . . .

loop_
_atom_site_aniso_label
_atom_site_aniso_U_11
_atom_site_aniso_U_22
_atom_site_aniso_U_33
_atom_site_aniso_U_23
_atom_site_aniso_U_13
_atom_site_aniso_U_12
Rh1 0.01138(11) 0.01434(12) 0.01355(12) 0.00648(9) 0.00315(9) 0.00419(9)
N1 0.0096(11) 0.0103(12) 0.0134(12) 0.0049(10) 0.0030(10) 0.0031(10)
N2 0.0103(12) 0.0097(12) 0.0135(12) 0.0040(10) 0.0036(10) 0.0034(10)
N3 0.0126(12) 0.0078(12) 0.0141(12) 0.0036(10) 0.0033(10) 0.0027(10)
N4 0.0096(11) 0.0101(12) 0.0166(13) 0.0066(10) 0.0050(10) 0.0028(10)
N5 0.0151(12) 0.0134(12) 0.0135(12) 0.0077(10) 0.0042(10) 0.0081(10)
N6 0.0139(12) 0.0139(13) 0.0179(13) 0.0070(11) 0.0041(10) 0.0074(11)
C1 0.0201(17) 0.0166(16) 0.0157(17) 0.0043(14) 0.0045(14) 0.0073(14)
C2 0.0118(14) 0.0159(15) 0.0107(14) 0.0043(12) 0.0024(12) 0.0058(12)
C3 0.0154(15) 0.0203(16) 0.0131(15) 0.0079(13) 0.0071(13) 0.0080(13)
C4 0.0140(14) 0.0190(16) 0.0164(15) 0.0112(13) 0.0070(12) 0.0103(13)
C5 0.0147(14) 0.0164(15) 0.0120(14) 0.0075(12) 0.0018(12) 0.0045(13)
C6 0.0174(16) 0.0219(18) 0.0218(17) 0.0117(14) 0.0061(14) 0.0080(14)
C7 0.0151(16) 0.0261(18) 0.0270(18) 0.0160(15) 0.0040(14) 0.0029(14)
C8 0.0223(17) 0.0168(17) 0.0273(19) 0.0137(15) -0.0008(14) -0.0003(15)
C9 0.0290(18) 0.0201(17) 0.0262(18) 0.0138(15) 0.0071(15) 0.0112(15)
C10 0.0188(16) 0.0197(17) 0.0214(17) 0.0107(14) 0.0073(14) 0.0064(14)
C11 0.0169(16) 0.0140(16) 0.0238(18) 0.0056(14) 0.0012(15) 0.0052(14)
C12 0.0111(14) 0.0161(15) 0.0130(14) 0.0051(12) 0.0039(12) 0.0075(12)
C13 0.0107(14) 0.0149(15) 0.0151(16) 0.0029(13) -0.0005(12) 0.0057(13)
C14 0.0132(14) 0.0116(14) 0.0120(14) 0.0043(12) 0.0035(12) 0.0066(12)
C15 0.0109(14) 0.0119(14) 0.0190(15) 0.0061(12) 0.0017(12) 0.0063(12)
C16 0.0142(15) 0.0159(16) 0.0193(16) 0.0071(14) 0.0042(13) 0.0068(13)
C17 0.0225(17) 0.0200(17) 0.031(2) 0.0148(16) 0.0039(15) 0.0082(14)
C18 0.0233(17) 0.0165(17) 0.041(2) 0.0167(16) 0.0063(16) 0.0092(15)
C19 0.0196(17) 0.0129(16) 0.033(2) 0.0022(15) -0.0003(15) 0.0056(14)
C20 0.0211(16) 0.0192(16) 0.0195(17) 0.0087(14) 0.0051(14) 0.0117(14)
C21 0.032(2) 0.027(2) 0.0164(17) 0.0120(15) 0.0106(15) 0.0198(17)
C22 0.0206(16) 0.0106(14) 0.0137(15) 0.0045(12) 0.0069(13) 0.0065(13)
C23 0.0196(16) 0.0161(16) 0.0217(17) 0.0062(13) 0.0103(14) 0.0101(14)
C24 0.0153(15) 0.0095(14) 0.0196(16) 0.0056(12) 0.0067(13) 0.0050(12)
C25 0.0142(15) 0.0077(14) 0.0209(16) 0.0028(12) 0.0033(13) 0.0042(12)
C26 0.0205(17) 0.0172(17) 0.0305(19) 0.0078(15) 0.0064(15) 0.0088(14)
C27 0.0194(17) 0.0224(18) 0.043(2) 0.0069(16) 0.0056(16) 0.0115(15)
C28 0.0225(18) 0.0225(18) 0.042(2) 0.0090(16) -0.0061(16) 0.0125(15)
C29 0.0266(18) 0.0188(17) 0.0253(19) 0.0084(15) -0.0010(15) 0.0080(15)
C30 0.0158(15) 0.0144(16) 0.0228(17) 0.0046(13) 0.0019(14) 0.0074(13)
C31 0.0159(15) 0.0224(17) 0.0148(16) 0.0105(14) 0.0068(13) 0.0079(14)
C32 0.0125(15) 0.0207(17) 0.0180(16) 0.0141(14) 0.0031(13) 0.0038(13)
C33 0.0203(18) 0.0187(18) 0.0263(19) 0.0082(15) 0.0028(15) -0.0019(15)
C34 0.0199(17) 0.0231(19) 0.0204(18) 0.0038(15) 0.0002(15) 0.0001(15)
C35 0.0111(15) 0.0255(17) 0.0127(16) 0.0069(14) 0.0012(13) 0.0022(13)
C36 0.0142(15) 0.0233(17) 0.0183(16) 0.0137(14) 0.0020(13) 0.0051(14)
C37 0.0199(18) 0.033(2) 0.0256(19) 0.0125(17) 0.0069(15) 0.0157(17)
C38 0.0240(18) 0.033(2) 0.0289(19) 0.0166(17) 0.0125(16) 0.0162(17)
B1 0.0146(17) 0.0110(16) 0.0133(17) 0.0032(14) 0.0024(14) 0.0054(14)
Cl1 0.0442(6) 0.0792(8) 0.0471(6) 0.0379(6) 0.0200(5) 0.0316(6)
Cl2 0.0501(6) 0.0587(7) 0.0440(6) 0.0122(5) 0.0188(5) 0.0323(6)
C39 0.029(2) 0.061(3) 0.025(2) 0.0164(19) 0.0103(17) 0.029(2)

loop_
_geom_bond_atom_site_label_1
_geom_bond_atom_site_label_2
_geom_bond_distance
_geom_bond_site_symmetry_2
_geom_bond_publ_flag
Rh1 N1 2.098(2) . ?
Rh1 N4 2.100(2) . ?
Rh1 C36 2.129(3) . ?
Rh1 C35 2.130(3) . ?
Rh1 C31 2.136(3) . ?
Rh1 C32 2.162(3) . ?
N1 C2 1.346(3) . ?
N1 N2 1.375(3) . ?
N2 C4 1.364(3) . ?
N2 B1 1.552(4) . ?
N3 C12 1.359(3) . ?
N3 N4 1.387(3) . ?
N3 B1 1.555(4) . ?
N4 C14 1.337(3) . ?
N5 C22 1.363(3) . ?
N5 N6 1.378(3) . ?
N5 B1 1.547(4) . ?
N6 C24 1.339(3) . ?
C1 C2 1.493(4) . ?
C2 C3 1.398(4) . ?
C3 C4 1.381(4) . ?
C4 C5 1.481(4) . ?
C5 C10 1.397(4) . ?
C5 C6 1.397(4) . ?
C6 C7 1.393(4) . ?
C7 C8 1.379(4) . ?
C8 C9 1.380(4) . ?
C9 C10 1.395(4) . ?
C11 C12 1.492(4) . ?
C12 C13 1.377(4) . ?
C13 C14 1.403(3) . ?
C14 C15 1.485(3) . ?
C15 C16 1.382(4) . ?
C15 C20 1.398(4) . ?
C16 C17 1.394(4) . ?
C17 C18 1.380(4) . ?
C18 C19 1.375(4) . ?
C19 C20 1.391(4) . ?
C21 C22 1.498(4) . ?
C22 C23 1.378(4) . ?
C23 C24 1.404(4) . ?
C24 C25 1.478(4) . ?
C25 C30 1.389(4) . ?
C25 C26 1.392(4) . ?
C26 C27 1.388(4) . ?
C27 C28 1.379(5) . ?
C28 C29 1.386(4) . ?
C29 C30 1.387(4) . ?
C31 C32 1.384(4) . ?
C31 C38 1.505(4) . ?
C32 C33 1.530(4) . ?
C33 C34 1.522(4) . ?
C34 C35 1.510(4) . ?
C35 C36 1.384(4) . ?
C36 C37 1.517(4) . ?
C37 C38 1.525(4) . ?
Cl1 C39 1.769(4) . ?
Cl2 C39 1.774(4) . ?
